data_7108562
loop_
_publ_author_name
'Ying Han'
'Ya-Kun Gu'
'Jun-Feng Xiang'
'Chuan-Feng Chen'

_publ_section_title
;
 Complexation between triptycene-based macrotricyclic host and pi-extended
 viologens: formation of supramolecular poly[3]pseudorotaxanes
;
_journal_name_full Chem.Commun.
_journal_page_first 11076
_journal_paper_doi 10.1039/c2cc36192b
_journal_volume 48
_journal_year 2012
_chemical_formula_sum 'C98 H118 F12 N2 O22 P2'
_chemical_formula_weight 1965.88
_chemical_name_systematic
;
?
;
_space_group_IT_number 2
_symmetry_cell_setting triclinic
_symmetry_space_group_name_Hall '-P 1'
_symmetry_space_group_name_H-M 'P -1'
_atom_sites_solution_hydrogens geom
_atom_sites_solution_primary direct
_atom_sites_solution_secondary difmap
_audit_creation_method SHELXL-97
_cell_angle_alpha 72.17(3)
_cell_angle_beta 88.99(3)
_cell_angle_gamma 83.52(3)
_cell_formula_units_Z 1
_cell_length_a 12.768(3)
_cell_length_b 13.623(3)
_cell_length_c 14.010(3)
_cell_measurement_reflns_used 7583
_cell_measurement_temperature 173(2)
_cell_measurement_theta_max 27.4750
_cell_measurement_theta_min 1.5272
_cell_volume 2304.6(10)
_computing_cell_refinement 'CrystalClear (Rigaku Inc., 2008)'
_computing_data_collection 'CrystalClear (Rigaku Inc., 2008)'
_computing_data_reduction 'CrystalClear (Rigaku Inc., 2008)'
_computing_molecular_graphics
;
Mercury: visualization and analysis of crystal structures, C. F. Macrae,
P. R. Edgington, P. McCabe, E. Pidcock, G. P. Shields, R. Taylor,
M. Towler and J. van de Streek, J. Appl. Cryst., 39, 453-457, 2006.
;
_computing_publication_material 'SHELX-97 (Sheldrick, 2008)'
_computing_structure_refinement 'SHELX-97 (Sheldrick, 2008)'
_computing_structure_solution 'SHELX-97 (Sheldrick, 2008)'
_diffrn_ambient_temperature 173(2)
_diffrn_detector_area_resol_mean 28.5714
_diffrn_measured_fraction_theta_full 0.994
_diffrn_measured_fraction_theta_max 0.994
_diffrn_measurement_device_type 'MM007HF + CCD (Saturn724+)'
_diffrn_measurement_method '\w scans at fixed \c = 45\%'
_diffrn_radiation_monochromator Confocal
_diffrn_radiation_source 'Rotating Anode'
_diffrn_radiation_type MoK\a
_diffrn_radiation_wavelength 0.71073
_diffrn_reflns_av_R_equivalents 0.0489
_diffrn_reflns_av_sigmaI/netI 0.0581
_diffrn_reflns_limit_h_max 15
_diffrn_reflns_limit_h_min -15
_diffrn_reflns_limit_k_max 16
_diffrn_reflns_limit_k_min -16
_diffrn_reflns_limit_l_max 16
_diffrn_reflns_limit_l_min -16
_diffrn_reflns_number 17391
_diffrn_reflns_theta_full 25.00
_diffrn_reflns_theta_max 25.00
_diffrn_reflns_theta_min 1.53
_exptl_absorpt_coefficient_mu 0.147
_exptl_absorpt_correction_T_max 1.0000
_exptl_absorpt_correction_T_min 0.6796
_exptl_absorpt_correction_type multi-scan
_exptl_absorpt_process_details 'CrystalClear (Rigaku Inc., 2008)'
_exptl_crystal_colour yellow
_exptl_crystal_density_diffrn 1.416
_exptl_crystal_density_method 'not measured'
_exptl_crystal_description bolck
_exptl_crystal_F_000 1034
_exptl_crystal_size_max 0.45
_exptl_crystal_size_mid 0.35
_exptl_crystal_size_min 0.13
_refine_diff_density_max 0.659
_refine_diff_density_min -0.474
_refine_diff_density_rms 0.065
_refine_ls_extinction_method none
_refine_ls_goodness_of_fit_ref 1.117
_refine_ls_hydrogen_treatment constr
_refine_ls_matrix_type full
_refine_ls_number_parameters 719
_refine_ls_number_reflns 8092
_refine_ls_number_restraints 262
_refine_ls_restrained_S_all 1.178
_refine_ls_R_factor_all 0.1115
_refine_ls_R_factor_gt 0.0969
_refine_ls_shift/su_max 0.002
_refine_ls_shift/su_mean 0.000
_refine_ls_structure_factor_coef Fsqd
_refine_ls_weighting_details 'calc w=1/[\s^2^(Fo^2^)+(0.0859P)^2^+4.0834P] where P=(Fo^2^+2Fc^2^)/3'
_refine_ls_weighting_scheme calc
_refine_ls_wR_factor_gt 0.2248
_refine_ls_wR_factor_ref 0.2375
_reflns_number_gt 6798
_reflns_number_total 8092
_reflns_threshold_expression >2sigma(I)
_cod_data_source_file c2cc36192b.txt
_cod_data_source_block a1-3
_cod_original_cell_volume 2304.6(8)
_cod_original_sg_symbol_H-M P-1
_cod_database_code 7108562

loop_
_symmetry_equiv_pos_as_xyz
'x, y, z'
'-x, -y, -z'

loop_
_atom_site_label
_atom_site_type_symbol
_atom_site_fract_x
_atom_site_fract_y
_atom_site_fract_z
_atom_site_U_iso_or_equiv
_atom_site_adp_type
_atom_site_occupancy
_atom_site_symmetry_multiplicity
_atom_site_calc_flag
_atom_site_refinement_flags
_atom_site_disorder_assembly
_atom_site_disorder_group
P1 P 0.8057(5) 0.3156(6) 0.2574(4) 0.0652(14) Uani 0.511(8) 1 d PU A 1
F1 F 0.8395(12) 0.3569(13) 0.1426(12) 0.113(5) Uani 0.511(8) 1 d PU A 1
F2 F 0.6875(7) 0.3197(9) 0.2194(8) 0.100(3) Uani 0.511(8) 1 d PU A 1
F3 F 0.7816(6) 0.4338(8) 0.2557(7) 0.075(2) Uani 0.511(8) 1 d PU A 1
F4 F 0.9215(7) 0.3154(8) 0.2919(11) 0.102(3) Uani 0.511(8) 1 d PU A 1
F5 F 0.8299(8) 0.1957(7) 0.2586(8) 0.090(3) Uani 0.511(8) 1 d PU A 1
F6 F 0.7720(7) 0.2783(7) 0.3689(6) 0.089(3) Uani 0.511(8) 1 d PU A 1
P1' P 0.8240(4) 0.2731(5) 0.2475(4) 0.0509(12) Uani 0.489(8) 1 d PU A 2
F1' F 0.7886(10) 0.3492(11) 0.1429(10) 0.086(4) Uani 0.489(8) 1 d PU A 2
F2' F 0.7093(7) 0.2439(11) 0.2724(9) 0.110(4) Uani 0.489(8) 1 d PU A 2
F3' F 0.7982(7) 0.3666(10) 0.2984(9) 0.091(3) Uani 0.489(8) 1 d PU A 2
F4' F 0.9398(6) 0.3042(7) 0.2322(8) 0.072(3) Uani 0.489(8) 1 d PU A 2
F5' F 0.8527(8) 0.1822(7) 0.2034(8) 0.093(3) Uani 0.489(8) 1 d PU A 2
F6' F 0.8605(7) 0.1984(7) 0.3549(6) 0.095(3) Uani 0.489(8) 1 d PU A 2
O1 O 0.2256(3) 0.1698(3) -0.0709(2) 0.0453(8) Uani 1 1 d . B .
O2 O 0.2726(3) 0.0776(2) -0.2263(2) 0.0501(8) Uani 1 1 d . . .
O3 O 0.4437(2) 0.4590(2) 0.3606(2) 0.0389(7) Uani 1 1 d . B .
O4 O 0.5258(3) 0.6539(2) 0.2800(3) 0.0499(9) Uani 1 1 d . . .
O6 O 0.2605(2) 0.4483(2) 0.4371(2) 0.0392(7) Uani 1 1 d . . .
O7 O 0.1017(3) 0.6196(2) 0.4324(2) 0.0475(8) Uani 1 1 d . . .
O8 O -0.0552(3) 0.8149(2) 0.3600(3) 0.0526(9) Uani 1 1 d . . .
O9 O 0.0467(2) 0.1600(3) 0.0215(2) 0.0480(8) Uani 1 1 d D . .
O10 O -0.1674(3) 0.1657(3) -0.0485(3) 0.0654(11) Uani 1 1 d D . .
N1 N 0.1166(3) 0.5205(3) 0.2037(3) 0.0458(10) Uani 1 1 d . . .
C1 C 0.2153(4) 0.0697(4) -0.3095(4) 0.0476(12) Uani 1 1 d . . .
H1A H 0.2354 0.0000 -0.3168 0.057 Uiso 1 1 calc R . .
H1B H 0.2369 0.1214 -0.3710 0.057 Uiso 1 1 calc R . .
C2 C 0.2875(4) 0.1802(4) -0.2324(3) 0.0477(12) Uani 1 1 d . . .
H2A H 0.2216 0.2268 -0.2557 0.057 Uiso 1 1 calc R . .
H2B H 0.3438 0.2047 -0.2804 0.057 Uiso 1 1 calc R . .
C3 C 0.3183(4) 0.1800(4) -0.1285(3) 0.0484(12) Uani 1 1 d . . .
H3A H 0.3728 0.1214 -0.0982 0.058 Uiso 1 1 calc R . .
H3B H 0.3469 0.2456 -0.1318 0.058 Uiso 1 1 calc R . .
C4 C -0.0813(7) 0.0903(8) -0.0450(9) 0.071(3) Uani 0.524(8) 1 d PDU B 1
H4B H -0.0430 0.1113 -0.1088 0.085 Uiso 0.524(8) 1 calc PR B 1
H4A H -0.1085 0.0236 -0.0396 0.085 Uiso 0.524(8) 1 calc PR B 1
C5 C -0.0043(8) 0.0735(7) 0.0411(8) 0.062(3) Uani 0.524(8) 1 d PDU B 1
H5B H -0.0407 0.0619 0.1035 0.074 Uiso 0.524(8) 1 d PR B 1
H5A H 0.0458 0.0141 0.0456 0.074 Uiso 0.524(8) 1 d PR B 1
C4' C -0.1461(7) 0.1633(9) 0.0513(6) 0.051(3) Uani 0.476(8) 1 d PDU . 2
H4'A H -0.1329 0.0932 0.0947 0.061 Uiso 0.476(8) 1 d PR B 2
H4'B H -0.2032 0.1993 0.0772 0.061 Uiso 0.476(8) 1 d PR B 2
C5' C -0.0482(6) 0.2179(7) 0.0393(8) 0.050(3) Uani 0.476(8) 1 d PDU B 2
H5'A H -0.0603 0.2829 -0.0173 0.059 Uiso 0.476(8) 1 calc PR B 2
H5'B H -0.0377 0.2373 0.1007 0.059 Uiso 0.476(8) 1 calc PR B 2
C6 C 0.1364(3) 0.1517(3) 0.0784(3) 0.0342(9) Uani 1 1 d . B .
C7 C 0.2311(3) 0.1596(3) 0.0298(3) 0.0343(9) Uani 1 1 d . . .
C8 C 0.3234(3) 0.1573(3) 0.0830(3) 0.0318(9) Uani 1 1 d . B .
H8 H 0.3887 0.1646 0.0493 0.038 Uiso 1 1 calc R . .
C9 C 0.3193(3) 0.1443(3) 0.1853(3) 0.0267(8) Uani 1 1 d . . .
C10 C 0.2235(3) 0.1336(3) 0.2343(3) 0.0251(8) Uani 1 1 d . B .
C11 C 0.1318(3) 0.1373(3) 0.1814(3) 0.0294(8) Uani 1 1 d . . .
H11 H 0.0664 0.1301 0.2148 0.035 Uiso 1 1 calc R B .
C12 C 0.4130(3) 0.1419(3) 0.2537(3) 0.0274(8) Uani 1 1 d . B .
C13 C 0.5169(3) 0.1547(3) 0.2002(3) 0.0357(9) Uani 1 1 d . . .
H13A H 0.5350 0.0971 0.1727 0.054 Uiso 1 1 calc R B .
H13C H 0.5722 0.1550 0.2476 0.054 Uiso 1 1 calc R . .
H13B H 0.5106 0.2204 0.1455 0.054 Uiso 1 1 calc R . .
C14 C 0.4126(3) 0.0403(3) 0.3405(3) 0.0268(8) Uani 1 1 d . . .
C15 C 0.4980(3) -0.0338(3) 0.3739(3) 0.0338(9) Uani 1 1 d . B .
H15 H 0.5636 -0.0255 0.3410 0.041 Uiso 1 1 calc R . .
C16 C 0.4878(4) -0.1205(3) 0.4558(3) 0.0400(11) Uani 1 1 d . . .
H16 H 0.5467 -0.1710 0.4792 0.048 Uiso 1 1 calc R B .
C17 C 0.3934(4) -0.1335(3) 0.5027(3) 0.0412(11) Uani 1 1 d . B .
H17 H 0.3870 -0.1939 0.5577 0.049 Uiso 1 1 calc R . .
C18 C 0.3059(3) -0.0588(3) 0.4708(3) 0.0335(9) Uani 1 1 d . . .
H18 H 0.2406 -0.0678 0.5042 0.040 Uiso 1 1 calc R B .
C19 C 0.3162(3) 0.0284(3) 0.3899(3) 0.0273(8) Uani 1 1 d . B .
C20 C 0.2304(3) 0.1203(3) 0.3478(3) 0.0255(8) Uani 1 1 d . . .
C21 C 0.1259(3) 0.1080(3) 0.4001(3) 0.0334(9) Uani 1 1 d . B .
H21B H 0.0759 0.1693 0.3692 0.050 Uiso 1 1 calc R . .
H21C H 0.1359 0.1007 0.4712 0.050 Uiso 1 1 calc R . .
H21A H 0.0983 0.0460 0.3936 0.050 Uiso 1 1 calc R . .
C22 C 0.2819(3) 0.2155(3) 0.3519(3) 0.0248(8) Uani 1 1 d . B .
C23 C 0.2400(3) 0.2876(3) 0.3990(3) 0.0263(8) Uani 1 1 d . . .
H23 H 0.1741 0.2804 0.4315 0.032 Uiso 1 1 calc R B .
C24 C 0.2951(3) 0.3692(3) 0.3978(3) 0.0283(8) Uani 1 1 d . B .
C25 C 0.3941(3) 0.3776(3) 0.3532(3) 0.0290(8) Uani 1 1 d . . .
C26 C 0.4348(3) 0.3075(3) 0.3047(3) 0.0271(8) Uani 1 1 d . B .
H26 H 0.5009 0.3146 0.2727 0.033 Uiso 1 1 calc R . .
C27 C 0.3778(3) 0.2267(3) 0.3032(3) 0.0244(8) Uani 1 1 d . . .
C28 C 0.1674(3) 0.4401(3) 0.4939(3) 0.0370(10) Uani 1 1 d . . .
H28B H 0.1780 0.3810 0.5564 0.044 Uiso 1 1 calc R . .
H28A H 0.1083 0.4293 0.4548 0.044 Uiso 1 1 calc R . .
C29 C 0.1446(4) 0.5407(4) 0.5178(4) 0.0459(11) Uani 1 1 d . . .
H29A H 0.0941 0.5323 0.5734 0.055 Uiso 1 1 calc R . .
H29B H 0.2105 0.5603 0.5395 0.055 Uiso 1 1 calc R . .
C30 C 0.1046(5) 0.7201(4) 0.4454(5) 0.0653(16) Uani 1 1 d . . .
H30A H 0.1786 0.7310 0.4547 0.078 Uiso 1 1 calc R . .
H30B H 0.0656 0.7230 0.5064 0.078 Uiso 1 1 calc R . .
C31 C 0.0564(4) 0.8045(4) 0.3563(5) 0.0642(16) Uani 1 1 d . . .
H31B H 0.0820 0.8710 0.3544 0.077 Uiso 1 1 calc R . .
H31A H 0.0789 0.7886 0.2942 0.077 Uiso 1 1 calc R . .
C32 C -0.0977(4) 0.9141(5) 0.3023(5) 0.0669(16) Uani 1 1 d . . .
H32A H -0.0787 0.9245 0.2313 0.080 Uiso 1 1 calc R . .
H32B H -0.0663 0.9665 0.3250 0.080 Uiso 1 1 calc R . .
C33 C 0.5497(3) 0.4654(3) 0.3286(4) 0.0399(10) Uani 1 1 d . . .
H33A H 0.5545 0.4690 0.2571 0.048 Uiso 1 1 calc R B .
H33B H 0.5957 0.4035 0.3686 0.048 Uiso 1 1 calc R . .
C34 C 0.5834(3) 0.5621(3) 0.3437(4) 0.0445(11) Uani 1 1 d . B .
H34A H 0.5727 0.5597 0.4145 0.053 Uiso 1 1 calc R . .
H34B H 0.6595 0.5643 0.3298 0.053 Uiso 1 1 calc R . .
C35 C 0.4369(4) 0.6918(4) 0.3269(5) 0.0633(16) Uani 1 1 d . . .
H35B H 0.4580 0.6945 0.3937 0.076 Uiso 1 1 calc R . .
H35A H 0.3815 0.6445 0.3363 0.076 Uiso 1 1 calc R . .
C36 C 0.3952(5) 0.7974(4) 0.2629(5) 0.0748(17) Uani 1 1 d U . .
H36A H 0.3413 0.8289 0.2996 0.090 Uiso 1 1 calc R . .
H36B H 0.4530 0.8422 0.2457 0.090 Uiso 1 1 calc R . .
O5 O 0.3500(3) 0.7897(3) 0.1741(3) 0.0753(12) Uani 1 1 d U . .
C37 C 0.3155(6) 0.8887(6) 0.1075(7) 0.102(2) Uani 1 1 d U . .
H37B H 0.3762 0.9291 0.0861 0.122 Uiso 1 1 calc R . .
H37A H 0.2647 0.9271 0.1412 0.122 Uiso 1 1 calc R . .
C38 C 0.2646(7) 0.8746(7) 0.0198(6) 0.107(3) Uani 1 1 d U . .
H38B H 0.2523 0.9419 -0.0338 0.128 Uiso 1 1 calc R . .
H38A H 0.3111 0.8261 -0.0067 0.128 Uiso 1 1 calc R . .
C39 C 0.4234(5) 0.4417(4) -0.0116(4) 0.0562(14) Uani 1 1 d . . .
H39 H 0.3709 0.4007 -0.0200 0.067 Uiso 1 1 calc R . .
C40 C 0.4031(4) 0.5044(3) 0.0516(3) 0.0447(11) Uani 1 1 d . . .
C41 C 0.4847(5) 0.5621(4) 0.0608(4) 0.0557(13) Uani 1 1 d . . .
H41 H 0.4752 0.6052 0.1029 0.067 Uiso 1 1 calc R . .
C42 C 0.1445(4) 0.4391(4) 0.1674(3) 0.0464(12) Uani 1 1 d . . .
H42 H 0.0987 0.3868 0.1759 0.056 Uiso 1 1 calc R . .
C43 C 0.2349(4) 0.4323(3) 0.1203(3) 0.0437(11) Uani 1 1 d . . .
H43 H 0.2526 0.3746 0.0963 0.052 Uiso 1 1 calc R . .
C44 C 0.3053(4) 0.5076(3) 0.1049(3) 0.0445(11) Uani 1 1 d . . .
C45 C 0.2750(4) 0.5877(4) 0.1461(4) 0.0541(13) Uani 1 1 d . . .
H45 H 0.3200 0.6401 0.1405 0.065 Uiso 1 1 calc R . .
C46 C 0.1827(4) 0.5913(4) 0.1937(4) 0.0532(13) Uani 1 1 d . . .
H46 H 0.1643 0.6466 0.2210 0.064 Uiso 1 1 calc R . .
C47 C 0.0155(4) 0.5311(4) 0.2516(4) 0.0565(13) Uani 1 1 d . C .
H47B H 0.0270 0.5490 0.3137 0.068 Uiso 1 1 calc R . .
H47A H -0.0134 0.4634 0.2711 0.068 Uiso 1 1 calc R . .
C48 C -0.0654(5) 0.6132(4) 0.1853(4) 0.0637(15) Uani 1 1 d D . .
H48A H -0.0426 0.6826 0.1756 0.076 Uiso 0.524(8) 1 calc PR B 1
H48B H -0.1339 0.6108 0.2197 0.076 Uiso 0.524(8) 1 calc PR B 1
H48C H -0.0293 0.6704 0.1474 0.076 Uiso 0.476(8) 1 d PR . .
H48D H -0.1144 0.6384 0.2275 0.076 Uiso 0.476(8) 1 d PR . .
C49 C -0.0804(10) 0.5981(9) 0.0821(7) 0.058(3) Uani 0.567(17) 1 d PDU C 1
H49A H -0.0976 0.5265 0.0931 0.070 Uiso 0.567(17) 1 calc PR C 1
H49B H -0.1422 0.6458 0.0482 0.070 Uiso 0.567(17) 1 calc PR C 1
O11 O 0.0078(8) 0.6149(8) 0.0143(6) 0.074(4) Uani 0.567(17) 1 d PDU C 1
H11A H 0.0195 0.5650 -0.0091 0.089 Uiso 0.567(17) 1 calc PR C 1
C49' C -0.1273(10) 0.5779(11) 0.1121(10) 0.058(4) Uani 0.433(17) 1 d PDU C 2
H49C H -0.1582 0.5131 0.1467 0.070 Uiso 0.433(17) 1 calc PR C 2
H49D H -0.1843 0.6321 0.0778 0.070 Uiso 0.433(17) 1 calc PR C 2
O11' O -0.0485(9) 0.5611(10) 0.0428(8) 0.061(4) Uani 0.433(17) 1 d PDU C 2
H11B H -0.0519 0.5029 0.0347 0.073 Uiso 0.433(17) 1 calc PR C 2

loop_
_atom_site_aniso_label
_atom_site_aniso_U_11
_atom_site_aniso_U_22
_atom_site_aniso_U_33
_atom_site_aniso_U_23
_atom_site_aniso_U_13
_atom_site_aniso_U_12
P1 0.057(2) 0.079(3) 0.076(3) -0.042(3) 0.0195(18) -0.032(2)
F1 0.153(11) 0.084(6) 0.103(8) -0.025(6) 0.047(8) -0.028(8)
F2 0.081(5) 0.109(7) 0.121(7) -0.041(6) -0.028(5) -0.036(5)
F3 0.057(4) 0.080(5) 0.103(6) -0.045(5) 0.021(4) -0.019(4)
F4 0.057(5) 0.089(6) 0.164(9) -0.043(6) 0.003(6) -0.011(4)
F5 0.131(7) 0.052(5) 0.099(7) -0.032(5) 0.038(5) -0.039(4)
F6 0.099(6) 0.096(6) 0.083(5) -0.035(4) 0.021(4) -0.039(5)
P1' 0.0391(19) 0.064(3) 0.058(2) -0.027(2) 0.0058(14) -0.016(2)
F1' 0.110(8) 0.070(6) 0.075(6) -0.020(5) -0.042(7) 0.011(6)
F2' 0.054(5) 0.139(8) 0.138(8) -0.034(7) 0.009(5) -0.038(5)
F3' 0.086(6) 0.097(8) 0.114(8) -0.072(7) -0.010(5) 0.001(6)
F4' 0.040(4) 0.059(4) 0.113(7) -0.017(5) 0.019(4) -0.017(3)
F5' 0.114(7) 0.080(6) 0.101(7) -0.052(5) 0.016(5) -0.008(5)
F6' 0.086(6) 0.103(6) 0.087(6) -0.008(5) -0.007(4) -0.034(5)
O1 0.0521(19) 0.056(2) 0.0315(15) -0.0188(15) -0.0066(14) -0.0026(15)
O2 0.073(2) 0.0401(18) 0.0411(17) -0.0175(15) -0.0134(16) -0.0034(16)
O3 0.0312(15) 0.0259(15) 0.065(2) -0.0207(14) -0.0036(14) -0.0068(12)
O4 0.0484(19) 0.0252(16) 0.074(2) -0.0105(16) -0.0213(17) -0.0031(14)
O6 0.0371(16) 0.0335(16) 0.0567(19) -0.0282(15) 0.0025(14) -0.0038(12)
O7 0.0531(19) 0.0333(17) 0.060(2) -0.0252(16) -0.0152(16) 0.0107(14)
O8 0.0431(18) 0.0371(18) 0.076(2) -0.0163(17) -0.0104(17) -0.0011(14)
O9 0.0418(18) 0.056(2) 0.0483(18) -0.0192(16) -0.0226(15) -0.0002(15)
O10 0.056(2) 0.068(2) 0.075(3) -0.031(2) -0.0301(19) 0.0166(19)
N1 0.064(3) 0.034(2) 0.038(2) -0.0079(17) -0.0121(19) -0.0067(18)
C1 0.048(3) 0.056(3) 0.045(3) -0.024(2) -0.008(2) -0.007(2)
C2 0.068(3) 0.046(3) 0.035(2) -0.020(2) 0.005(2) -0.014(2)
C3 0.057(3) 0.053(3) 0.042(3) -0.022(2) -0.001(2) -0.016(2)
C4 0.066(5) 0.059(5) 0.095(6) -0.037(5) -0.035(5) 0.002(4)
C5 0.050(5) 0.051(5) 0.084(6) -0.019(4) -0.025(4) -0.008(4)
C4' 0.039(5) 0.060(5) 0.058(5) -0.024(4) -0.006(4) -0.003(4)
C5' 0.039(5) 0.055(5) 0.060(5) -0.025(4) -0.016(4) -0.002(4)
C6 0.034(2) 0.031(2) 0.039(2) -0.0130(18) -0.0128(18) -0.0016(17)
C7 0.044(2) 0.030(2) 0.030(2) -0.0119(18) -0.0078(18) 0.0029(18)
C8 0.034(2) 0.028(2) 0.033(2) -0.0101(17) -0.0019(17) 0.0027(16)
C9 0.030(2) 0.0177(17) 0.033(2) -0.0097(16) -0.0069(16) 0.0010(15)
C10 0.030(2) 0.0180(17) 0.0292(19) -0.0106(15) -0.0057(15) -0.0012(14)
C11 0.029(2) 0.0245(19) 0.037(2) -0.0123(17) -0.0074(17) -0.0030(15)
C12 0.0246(19) 0.0220(18) 0.038(2) -0.0132(17) -0.0043(16) 0.0008(15)
C13 0.030(2) 0.034(2) 0.046(2) -0.017(2) 0.0013(18) -0.0024(17)
C14 0.031(2) 0.0199(18) 0.033(2) -0.0134(16) -0.0081(16) 0.0012(15)
C15 0.033(2) 0.030(2) 0.042(2) -0.0174(19) -0.0138(18) 0.0017(17)
C16 0.046(3) 0.027(2) 0.047(3) -0.014(2) -0.022(2) 0.0069(18)
C17 0.059(3) 0.024(2) 0.038(2) -0.0047(18) -0.019(2) -0.0039(19)
C18 0.039(2) 0.028(2) 0.034(2) -0.0095(18) -0.0050(18) -0.0065(17)
C19 0.032(2) 0.0225(19) 0.0301(19) -0.0108(16) -0.0095(16) -0.0033(15)
C20 0.0257(19) 0.0230(19) 0.0290(19) -0.0091(16) -0.0046(15) -0.0034(15)
C21 0.030(2) 0.035(2) 0.039(2) -0.0149(19) 0.0002(17) -0.0113(17)
C22 0.0252(19) 0.0219(18) 0.0255(18) -0.0052(15) -0.0056(15) -0.0004(15)
C23 0.0228(18) 0.0268(19) 0.0287(19) -0.0083(16) -0.0012(15) -0.0008(15)
C24 0.0274(19) 0.0232(19) 0.035(2) -0.0107(17) -0.0061(16) 0.0023(15)
C25 0.032(2) 0.0203(18) 0.036(2) -0.0090(16) -0.0097(17) -0.0039(15)
C26 0.0200(18) 0.029(2) 0.032(2) -0.0082(17) -0.0041(15) -0.0017(15)
C27 0.0251(18) 0.0198(18) 0.0293(19) -0.0101(15) -0.0067(15) 0.0016(14)
C28 0.034(2) 0.038(2) 0.040(2) -0.017(2) -0.0001(18) 0.0048(18)
C29 0.049(3) 0.046(3) 0.046(3) -0.024(2) -0.005(2) 0.012(2)
C30 0.061(3) 0.046(3) 0.099(4) -0.040(3) -0.028(3) 0.008(2)
C31 0.056(3) 0.034(3) 0.103(5) -0.023(3) -0.006(3) -0.002(2)
C32 0.047(3) 0.062(4) 0.074(4) 0.004(3) 0.001(3) -0.002(3)
C33 0.029(2) 0.025(2) 0.061(3) -0.006(2) -0.009(2) -0.0037(16)
C34 0.030(2) 0.032(2) 0.069(3) -0.010(2) -0.020(2) -0.0062(18)
C35 0.062(3) 0.044(3) 0.093(4) -0.038(3) -0.033(3) 0.008(2)
C36 0.072(3) 0.051(3) 0.112(4) -0.038(3) -0.039(3) -0.005(2)
O5 0.073(2) 0.0325(17) 0.113(3) -0.0089(19) -0.058(2) -0.0048(16)
C37 0.080(4) 0.069(4) 0.138(5) 0.002(3) -0.040(3) -0.024(3)
C38 0.090(4) 0.105(4) 0.096(4) 0.005(3) 0.002(4) 0.004(4)
C39 0.071(4) 0.047(3) 0.063(3) -0.030(3) -0.007(3) -0.022(3)
C40 0.063(3) 0.031(2) 0.042(2) -0.012(2) -0.017(2) -0.009(2)
C41 0.071(4) 0.047(3) 0.055(3) -0.021(3) -0.005(3) -0.016(3)
C42 0.061(3) 0.035(2) 0.044(3) -0.010(2) -0.014(2) -0.010(2)
C43 0.055(3) 0.031(2) 0.046(3) -0.012(2) -0.014(2) -0.003(2)
C44 0.061(3) 0.033(2) 0.039(2) -0.009(2) -0.019(2) -0.007(2)
C45 0.067(3) 0.036(3) 0.064(3) -0.019(2) -0.011(3) -0.016(2)
C46 0.072(4) 0.041(3) 0.050(3) -0.016(2) -0.009(3) -0.013(2)
C47 0.074(4) 0.049(3) 0.048(3) -0.014(2) 0.002(3) -0.013(3)
C48 0.075(4) 0.050(3) 0.063(3) -0.014(3) -0.010(3) 0.001(3)
C49 0.068(7) 0.052(6) 0.059(6) -0.026(5) -0.005(5) 0.002(5)
O11 0.091(7) 0.068(6) 0.066(5) -0.033(4) -0.006(4) 0.016(5)
C49' 0.054(7) 0.049(7) 0.067(7) -0.011(6) 0.000(6) -0.003(5)
O11' 0.062(7) 0.057(6) 0.070(6) -0.028(5) -0.005(5) -0.009(5)

loop_
_atom_type_symbol
_atom_type_description
_atom_type_scat_dispersion_real
_atom_type_scat_dispersion_imag
_atom_type_scat_source
C C 0.0033 0.0016 'International Tables Vol C Tables 4.2.6.8 and 6.1.1.4'
H H 0.0000 0.0000 'International Tables Vol C Tables 4.2.6.8 and 6.1.1.4'
N N 0.0061 0.0033 'International Tables Vol C Tables 4.2.6.8 and 6.1.1.4'
O O 0.0106 0.0060 'International Tables Vol C Tables 4.2.6.8 and 6.1.1.4'
P P 0.1023 0.0942 'International Tables Vol C Tables 4.2.6.8 and 6.1.1.4'
F F 0.0171 0.0103 'International Tables Vol C Tables 4.2.6.8 and 6.1.1.4'

loop_
_geom_angle_atom_site_label_1
_geom_angle_atom_site_label_2
_geom_angle_atom_site_label_3
_geom_angle
_geom_angle_site_symmetry_1
_geom_angle_site_symmetry_3
F6 P1 F4 90.1(7) . .
F6 P1 F3 90.5(6) . .
F4 P1 F3 89.2(6) . .
F6 P1 F2 91.3(6) . .
F4 P1 F2 178.0(8) . .
F3 P1 F2 89.3(6) . .
F6 P1 F1 178.6(10) . .
F4 P1 F1 90.0(7) . .
F3 P1 F1 88.1(8) . .
F2 P1 F1 88.6(7) . .
F6 P1 F5 89.8(6) . .
F4 P1 F5 90.9(6) . .
F3 P1 F5 179.7(7) . .
F2 P1 F5 90.5(6) . .
F1 P1 F5 91.6(8) . .
F5' P1' F1' 92.0(8) . .
F5' P1' F2' 92.6(6) . .
F1' P1' F2' 92.1(7) . .
F5' P1' F4' 91.3(6) . .
F1' P1' F4' 91.4(6) . .
F2' P1' F4' 174.7(7) . .
F5' P1' F6' 89.5(6) . .
F1' P1' F6' 178.4(8) . .
F2' P1' F6' 88.4(6) . .
F4' P1' F6' 88.0(5) . .
F5' P1' F3' 177.2(6) . .
F1' P1' F3' 90.5(8) . .
F2' P1' F3' 88.7(6) . .
F4' P1' F3' 87.2(6) . .
F6' P1' F3' 88.0(7) . .
C7 O1 C3 119.8(3) . .
C2 O2 C1 113.7(4) . .
C25 O3 C33 118.5(3) . .
C34 O4 C35 113.5(4) . .
C24 O6 C28 118.4(3) . .
C29 O7 C30 110.4(4) . .
C32 O8 C31 110.8(4) . .
C5 O9 C6 116.4(5) . .
C5 O9 C5' 90.0(6) . .
C6 O9 C5' 120.1(5) . .
C4 O10 C38 114.7(7) . 2_565
C4 O10 C4' 91.4(6) . .
C38 O10 C4' 91.0(6) 2_565 .
C46 N1 C42 119.0(5) . .
C46 N1 C47 119.9(4) . .
C42 N1 C47 121.1(4) . .
O2 C1 C32 115.1(4) . 2_565
O2 C1 H1A 108.5 . .
C32 C1 H1A 108.5 2_565 .
O2 C1 H1B 108.5 . .
C32 C1 H1B 108.5 2_565 .
H1A C1 H1B 107.5 . .
O2 C2 C3 107.4(4) . .
O2 C2 H2A 110.2 . .
C3 C2 H2A 110.2 . .
O2 C2 H2B 110.2 . .
C3 C2 H2B 110.2 . .
H2A C2 H2B 108.5 . .
O1 C3 C2 106.7(4) . .
O1 C3 H3A 110.4 . .
C2 C3 H3A 110.4 . .
O1 C3 H3B 110.4 . .
C2 C3 H3B 110.4 . .
H3A C3 H3B 108.6 . .
O10 C4 C5 114.2(8) . .
O10 C4 H4B 108.7 . .
C5 C4 H4B 108.7 . .
O10 C4 H4A 108.7 . .
C5 C4 H4A 108.7 . .
H4B C4 H4A 107.6 . .
O9 C5 C4 107.4(7) . .
O9 C5 H5B 110.6 . .
C4 C5 H5B 110.7 . .
O9 C5 H5A 109.7 . .
C4 C5 H5A 109.9 . .
H5B C5 H5A 108.5 . .
O10 C4' C5' 102.1(7) . .
O10 C4' C38 44.4(4) . 2_565
C5' C4' C38 145.9(7) . 2_565
O10 C4' H4'A 111.0 . .
C5' C4' H4'A 111.2 . .
C38 C4' H4'A 91.1 2_565 .
O10 C4' H4'B 111.6 . .
C5' C4' H4'B 111.6 . .
C38 C4' H4'B 82.8 2_565 .
H4'A C4' H4'B 109.3 . .
O9 C5' C4' 115.8(7) . .
O9 C5' H5'A 108.3 . .
C4' C5' H5'A 108.3 . .
O9 C5' H5'B 108.3 . .
C4' C5' H5'B 108.3 . .
H5'A C5' H5'B 107.4 . .
C7 C6 O9 117.7(4) . .
C7 C6 C11 120.7(4) . .
O9 C6 C11 121.6(4) . .
C6 C7 O1 115.1(4) . .
C6 C7 C8 119.9(4) . .
O1 C7 C8 125.0(4) . .
C9 C8 C7 119.7(4) . .
C9 C8 H8 120.1 . .
C7 C8 H8 120.1 . .
C8 C9 C10 119.9(3) . .
C8 C9 C12 126.0(4) . .
C10 C9 C12 114.0(3) . .
C11 C10 C9 120.3(3) . .
C11 C10 C20 125.2(3) . .
C9 C10 C20 114.5(3) . .
C10 C11 C6 119.4(4) . .
C10 C11 H11 120.3 . .
C6 C11 H11 120.3 . .
C13 C12 C9 114.0(3) . .
C13 C12 C14 114.3(3) . .
C9 C12 C14 105.3(3) . .
C13 C12 C27 114.2(3) . .
C9 C12 C27 104.3(3) . .
C14 C12 C27 103.6(3) . .
C12 C13 H13A 109.5 . .
C12 C13 H13C 109.5 . .
H13A C13 H13C 109.5 . .
C12 C13 H13B 109.5 . .
H13A C13 H13B 109.5 . .
H13C C13 H13B 109.5 . .
C15 C14 C19 120.0(4) . .
C15 C14 C12 125.8(4) . .
C19 C14 C12 114.2(3) . .
C14 C15 C16 119.8(4) . .
C14 C15 H15 120.1 . .
C16 C15 H15 120.1 . .
C17 C16 C15 120.4(4) . .
C17 C16 H16 119.8 . .
C15 C16 H16 119.8 . .
C16 C17 C18 120.9(4) . .
C16 C17 H17 119.6 . .
C18 C17 H17 119.6 . .
C19 C18 C17 118.9(4) . .
C19 C18 H18 120.6 . .
C17 C18 H18 120.6 . .
C18 C19 C14 120.0(3) . .
C18 C19 C20 126.0(4) . .
C14 C19 C20 114.0(3) . .
C21 C20 C22 114.6(3) . .
C21 C20 C19 114.4(3) . .
C22 C20 C19 104.2(3) . .
C21 C20 C10 113.8(3) . .
C22 C20 C10 103.7(3) . .
C19 C20 C10 104.9(3) . .
C20 C21 H21B 109.5 . .
C20 C21 H21C 109.5 . .
H21B C21 H21C 109.5 . .
C20 C21 H21A 109.5 . .
H21B C21 H21A 109.5 . .
H21C C21 H21A 109.5 . .
C27 C22 C23 120.3(3) . .
C27 C22 C20 114.3(3) . .
C23 C22 C20 125.3(3) . .
C24 C23 C22 119.3(3) . .
C24 C23 H23 120.3 . .
C22 C23 H23 120.3 . .
C23 C24 O6 125.2(3) . .
C23 C24 C25 120.3(3) . .
O6 C24 C25 114.4(3) . .
O3 C25 C26 124.5(4) . .
O3 C25 C24 115.2(3) . .
C26 C25 C24 120.4(3) . .
C25 C26 C27 119.4(3) . .
C25 C26 H26 120.3 . .
C27 C26 H26 120.3 . .
C26 C27 C22 120.1(3) . .
C26 C27 C12 125.6(3) . .
C22 C27 C12 114.3(3) . .
O6 C28 C29 106.1(4) . .
O6 C28 H28B 110.5 . .
C29 C28 H28B 110.5 . .
O6 C28 H28A 110.5 . .
C29 C28 H28A 110.5 . .
H28B C28 H28A 108.7 . .
O7 C29 C28 110.0(4) . .
O7 C29 H29A 109.7 . .
C28 C29 H29A 109.7 . .
O7 C29 H29B 109.7 . .
C28 C29 H29B 109.7 . .
H29A C29 H29B 108.2 . .
O7 C30 C31 111.0(4) . .
O7 C30 H30A 109.4 . .
C31 C30 H30A 109.4 . .
O7 C30 H30B 109.4 . .
C31 C30 H30B 109.4 . .
H30A C30 H30B 108.0 . .
O8 C31 C30 111.4(5) . .
O8 C31 H31B 109.3 . .
C30 C31 H31B 109.3 . .
O8 C31 H31A 109.3 . .
C30 C31 H31A 109.3 . .
H31B C31 H31A 108.0 . .
O8 C32 C1 112.4(4) . 2_565
O8 C32 H32A 109.1 . .
C1 C32 H32A 109.1 2_565 .
O8 C32 H32B 109.1 . .
C1 C32 H32B 109.1 2_565 .
H32A C32 H32B 107.9 . .
O3 C33 C34 107.2(4) . .
O3 C33 H33A 110.3 . .
C34 C33 H33A 110.3 . .
O3 C33 H33B 110.3 . .
C34 C33 H33B 110.3 . .
H33A C33 H33B 108.5 . .
O4 C34 C33 112.1(3) . .
O4 C34 H34A 109.2 . .
C33 C34 H34A 109.2 . .
O4 C34 H34B 109.2 . .
C33 C34 H34B 109.2 . .
H34A C34 H34B 107.9 . .
O4 C35 C36 109.3(5) . .
O4 C35 H35B 109.8 . .
C36 C35 H35B 109.8 . .
O4 C35 H35A 109.8 . .
C36 C35 H35A 109.8 . .
H35B C35 H35A 108.3 . .
O5 C36 C35 109.0(4) . .
O5 C36 H36A 109.9 . .
C35 C36 H36A 109.9 . .
O5 C36 H36B 109.9 . .
C35 C36 H36B 109.9 . .
H36A C36 H36B 108.3 . .
C37 O5 C36 111.2(5) . .
O5 C37 C38 108.2(6) . .
O5 C37 H37B 110.1 . .
C38 C37 H37B 110.1 . .
O5 C37 H37A 110.1 . .
C38 C37 H37A 110.1 . .
H37B C37 H37A 108.4 . .
O10 C38 C37 109.3(6) 2_565 .
O10 C38 C4' 44.6(4) 2_565 2_565
C37 C38 C4' 153.8(7) . 2_565
O10 C38 H38B 109.8 2_565 .
C37 C38 H38B 109.8 . .
C4' C38 H38B 83.5 2_565 .
O10 C38 H38A 109.8 2_565 .
C37 C38 H38A 109.8 . .
C4' C38 H38A 85.7 2_565 .
H38B C38 H38A 108.3 . .
C41 C39 C40 122.2(5) 2_665 .
C41 C39 H39 118.9 2_665 .
C40 C39 H39 118.9 . .
C41 C40 C39 115.6(5) . .
C41 C40 C44 122.3(4) . .
C39 C40 C44 122.1(4) . .
C39 C41 C40 122.2(5) 2_665 .
C39 C41 H41 118.9 2_665 .
C40 C41 H41 118.9 . .
C43 C42 N1 120.6(4) . .
C43 C42 H42 119.7 . .
N1 C42 H42 119.7 . .
C42 C43 C44 122.3(4) . .
C42 C43 H43 118.9 . .
C44 C43 H43 118.9 . .
C45 C44 C43 115.0(5) . .
C45 C44 C40 121.1(4) . .
C43 C44 C40 123.9(4) . .
C46 C45 C44 120.8(5) . .
C46 C45 H45 119.6 . .
C44 C45 H45 119.6 . .
N1 C46 C45 122.3(5) . .
N1 C46 H46 118.8 . .
C45 C46 H46 118.8 . .
N1 C47 C48 113.6(4) . .
N1 C47 H47B 108.8 . .
C48 C47 H47B 108.8 . .
N1 C47 H47A 108.8 . .
C48 C47 H47A 108.8 . .
H47B C47 H47A 107.7 . .
C47 C48 C49' 115.6(7) . .
C47 C48 C49 112.7(6) . .
C49' C48 C49 28.5(5) . .
C47 C48 H48A 109.1 . .
C49' C48 H48A 127.9 . .
C49 C48 H48A 109.1 . .
C47 C48 H48B 109.1 . .
C49' C48 H48B 82.0 . .
C49 C48 H48B 109.1 . .
H48A C48 H48B 107.8 . .
C47 C48 H48C 108.1 . .
C49' C48 H48C 108.1 . .
C49 C48 H48C 83.3 . .
H48A C48 H48C 29.4 . .
H48B C48 H48C 131.7 . .
C47 C48 H48D 108.6 . .
C49' C48 H48D 108.6 . .
C49 C48 H48D 131.3 . .
H48A C48 H48D 79.8 . .
H48B C48 H48D 30.5 . .
H48C C48 H48D 107.5 . .
O11 C49 C48 117.0(8) . .
O11 C49 H49A 108.1 . .
C48 C49 H49A 108.1 . .
O11 C49 H49B 108.1 . .
C48 C49 H49B 108.1 . .
H49A C49 H49B 107.3 . .
O11' C49' C48 102.9(8) . .
O11' C49' H49C 111.2 . .
C48 C49' H49C 111.2 . .
O11' C49' H49D 111.2 . .
C48 C49' H49D 111.2 . .
H49C C49' H49D 109.1 . .
C49' O11' H11B 109.5 . .

loop_
_geom_bond_atom_site_label_1
_geom_bond_atom_site_label_2
_geom_bond_distance
_geom_bond_site_symmetry_2
P1 F6 1.556(9) .
P1 F4 1.563(11) .
P1 F3 1.597(10) .
P1 F2 1.599(10) .
P1 F1 1.602(16) .
P1 F5 1.623(10) .
P1' F5' 1.551(10) .
P1' F1' 1.554(13) .
P1' F2' 1.566(9) .
P1' F4' 1.577(9) .
P1' F6' 1.580(10) .
P1' F3' 1.642(10) .
O1 C7 1.377(5) .
O1 C3 1.417(6) .
O2 C2 1.407(5) .
O2 C1 1.425(5) .
O3 C25 1.369(4) .
O3 C33 1.422(5) .
O4 C34 1.426(5) .
O4 C35 1.427(7) .
O6 C24 1.381(5) .
O6 C28 1.415(5) .
O7 C29 1.410(6) .
O7 C30 1.439(6) .
O8 C32 1.397(6) .
O8 C31 1.417(6) .
O9 C5 1.363(7) .
O9 C6 1.380(5) .
O9 C5' 1.431(7) .
O10 C4 1.407(8) .
O10 C38 1.416(9) 2_565
O10 C4' 1.419(8) .
N1 C46 1.326(6) .
N1 C42 1.366(6) .
N1 C47 1.458(7) .
C1 C32 1.499(7) 2_565
C1 H1A 0.9900 .
C1 H1B 0.9900 .
C2 C3 1.513(6) .
C2 H2A 0.9900 .
C2 H2B 0.9900 .
C3 H3A 0.9900 .
C3 H3B 0.9900 .
C4 C5 1.515(9) .
C4 H4B 0.9900 .
C4 H4A 0.9900 .
C5 H5B 0.9599 .
C5 H5A 0.9602 .
C4' C5' 1.506(9) .
C4' C38 2.022(12) 2_565
C4' H4'A 0.9599 .
C4' H4'B 0.9599 .
C5' H5'A 0.9900 .
C5' H5'B 0.9900 .
C6 C7 1.376(6) .
C6 C11 1.397(6) .
C7 C8 1.397(6) .
C8 C9 1.390(5) .
C8 H8 0.9500 .
C9 C10 1.392(5) .
C9 C12 1.537(5) .
C10 C11 1.385(5) .
C10 C20 1.547(5) .
C11 H11 0.9500 .
C12 C13 1.513(5) .
C12 C14 1.538(5) .
C12 C27 1.542(5) .
C13 H13A 0.9800 .
C13 H13C 0.9800 .
C13 H13B 0.9800 .
C14 C15 1.381(5) .
C14 C19 1.403(5) .
C15 C16 1.388(6) .
C15 H15 0.9500 .
C16 C17 1.366(7) .
C16 H16 0.9500 .
C17 C18 1.402(6) .
C17 H17 0.9500 .
C18 C19 1.385(6) .
C18 H18 0.9500 .
C19 C20 1.542(5) .
C20 C21 1.511(5) .
C20 C22 1.535(5) .
C21 H21B 0.9800 .
C21 H21C 0.9800 .
C21 H21A 0.9800 .
C22 C27 1.392(5) .
C22 C23 1.397(5) .
C23 C24 1.376(5) .
C23 H23 0.9500 .
C24 C25 1.401(6) .
C25 C26 1.384(5) .
C26 C27 1.391(5) .
C26 H26 0.9500 .
C28 C29 1.505(6) .
C28 H28B 0.9900 .
C28 H28A 0.9900 .
C29 H29A 0.9900 .
C29 H29B 0.9900 .
C30 C31 1.499(8) .
C30 H30A 0.9900 .
C30 H30B 0.9900 .
C31 H31B 0.9900 .
C31 H31A 0.9900 .
C32 C1 1.499(7) 2_565
C32 H32A 0.9900 .
C32 H32B 0.9900 .
C33 C34 1.505(6) .
C33 H33A 0.9900 .
C33 H33B 0.9900 .
C34 H34A 0.9900 .
C34 H34B 0.9900 .
C35 C36 1.487(8) .
C35 H35B 0.9900 .
C35 H35A 0.9900 .
C36 O5 1.418(7) .
C36 H36A 0.9900 .
C36 H36B 0.9900 .
O5 C37 1.413(7) .
C37 C38 1.474(11) .
C37 H37B 0.9900 .
C37 H37A 0.9900 .
C38 O10 1.416(9) 2_565
C38 C4' 2.022(12) 2_565
C38 H38B 0.9900 .
C38 H38A 0.9900 .
C39 C41 1.353(8) 2_665
C39 C40 1.409(7) .
C39 H39 0.9500 .
C40 C41 1.404(7) .
C40 C44 1.447(7) .
C41 C39 1.353(8) 2_665
C41 H41 0.9500 .
C42 C43 1.328(7) .
C42 H42 0.9500 .
C43 C44 1.404(6) .
C43 H43 0.9500 .
C44 C45 1.399(7) .
C45 C46 1.347(7) .
C45 H45 0.9500 .
C46 H46 0.9500 .
C47 C48 1.523(7) .
C47 H47B 0.9900 .
C47 H47A 0.9900 .
C48 C49' 1.524(9) .
C48 C49 1.540(8) .
C48 H48A 0.9900 .
C48 H48B 0.9900 .
C48 H48C 0.9600 .
C48 H48D 0.9600 .
C49 O11 1.452(9) .
C49 H49A 0.9900 .
C49 H49B 0.9900 .
O11 H11A 0.8400 .
C49' O11' 1.434(9) .
C49' H49C 0.9900 .
C49' H49D 0.9900 .
O11' H11B 0.8400 .

loop_
_geom_torsion_atom_site_label_1
_geom_torsion_atom_site_label_2
_geom_torsion_atom_site_label_3
_geom_torsion_atom_site_label_4
_geom_torsion
_geom_torsion_site_symmetry_1
_geom_torsion_site_symmetry_4
C2 O2 C1 C32 -84.0(5) . 2_565
C1 O2 C2 C3 163.1(4) . .
C7 O1 C3 C2 175.1(4) . .
O2 C2 C3 O1 -74.2(5) . .
C38 O10 C4 C5 -107.0(9) 2_565 .
C4' O10 C4 C5 -15.3(10) . .
C6 O9 C5 C4 -165.8(6) . .
C5' O9 C5 C4 70.2(9) . .
O10 C4 C5 O9 -69.9(12) . .
C4 O10 C4' C5' 72.6(8) . .
C38 O10 C4' C5' -172.7(7) 2_565 .
C4 O10 C4' C38 -114.8(7) . 2_565
C5 O9 C5' C4' -9.0(9) . .
C6 O9 C5' C4' -129.9(7) . .
O10 C4' C5' O9 -73.3(10) . .
C38 C4' C5' O9 -82.5(16) 2_565 .
C5 O9 C6 C7 114.4(7) . .
C5' O9 C6 C7 -138.9(6) . .
C5 O9 C6 C11 -66.6(7) . .
C5' O9 C6 C11 40.1(7) . .
O9 C6 C7 O1 -3.2(5) . .
C11 C6 C7 O1 177.8(4) . .
O9 C6 C7 C8 176.5(4) . .
C11 C6 C7 C8 -2.5(6) . .
C3 O1 C7 C6 179.1(4) . .
C3 O1 C7 C8 -0.6(6) . .
C6 C7 C8 C9 1.7(6) . .
O1 C7 C8 C9 -178.6(4) . .
C7 C8 C9 C10 0.0(6) . .
C7 C8 C9 C12 -178.9(4) . .
C8 C9 C10 C11 -0.9(5) . .
C12 C9 C10 C11 178.1(3) . .
C8 C9 C10 C20 -179.7(3) . .
C12 C9 C10 C20 -0.6(4) . .
C9 C10 C11 C6 0.1(5) . .
C20 C10 C11 C6 178.7(3) . .
C7 C6 C11 C10 1.6(6) . .
O9 C6 C11 C10 -177.4(4) . .
C8 C9 C12 C13 -0.4(5) . .
C10 C9 C12 C13 -179.4(3) . .
C8 C9 C12 C14 -126.4(4) . .
C10 C9 C12 C14 54.7(4) . .
C8 C9 C12 C27 124.8(4) . .
C10 C9 C12 C27 -54.1(4) . .
C13 C12 C14 C15 3.2(5) . .
C9 C12 C14 C15 128.9(4) . .
C27 C12 C14 C15 -121.8(4) . .
C13 C12 C14 C19 -179.8(3) . .
C9 C12 C14 C19 -54.0(4) . .
C27 C12 C14 C19 55.3(4) . .
C19 C14 C15 C16 0.7(6) . .
C12 C14 C15 C16 177.5(3) . .
C14 C15 C16 C17 0.7(6) . .
C15 C16 C17 C18 -1.4(6) . .
C16 C17 C18 C19 0.6(6) . .
C17 C18 C19 C14 0.8(6) . .
C17 C18 C19 C20 -177.0(4) . .
C15 C14 C19 C18 -1.4(5) . .
C12 C14 C19 C18 -178.7(3) . .
C15 C14 C19 C20 176.6(3) . .
C12 C14 C19 C20 -0.6(4) . .
C18 C19 C20 C21 -2.5(5) . .
C14 C19 C20 C21 179.6(3) . .
C18 C19 C20 C22 123.5(4) . .
C14 C19 C20 C22 -54.5(4) . .
C18 C19 C20 C10 -127.9(4) . .
C14 C19 C20 C10 54.2(4) . .
C11 C10 C20 C21 1.7(5) . .
C9 C10 C20 C21 -179.5(3) . .
C11 C10 C20 C22 -123.4(4) . .
C9 C10 C20 C22 55.3(4) . .
C11 C10 C20 C19 127.6(4) . .
C9 C10 C20 C19 -53.7(4) . .
C21 C20 C22 C27 -179.7(3) . .
C19 C20 C22 C27 54.5(4) . .
C10 C20 C22 C27 -55.0(4) . .
C21 C20 C22 C23 0.1(5) . .
C19 C20 C22 C23 -125.7(4) . .
C10 C20 C22 C23 124.8(4) . .
C27 C22 C23 C24 -0.8(5) . .
C20 C22 C23 C24 179.4(3) . .
C22 C23 C24 O6 176.8(3) . .
C22 C23 C24 C25 -2.5(5) . .
C28 O6 C24 C23 8.1(6) . .
C28 O6 C24 C25 -172.6(3) . .
C33 O3 C25 C26 -8.9(6) . .
C33 O3 C25 C24 172.2(3) . .
C23 C24 C25 O3 -177.1(3) . .
O6 C24 C25 O3 3.6(5) . .
C23 C24 C25 C26 3.9(6) . .
O6 C24 C25 C26 -175.4(3) . .
O3 C25 C26 C27 179.1(3) . .
C24 C25 C26 C27 -2.0(5) . .
C25 C26 C27 C22 -1.3(5) . .
C25 C26 C27 C12 -179.1(3) . .
C23 C22 C27 C26 2.7(5) . .
C20 C22 C27 C26 -177.5(3) . .
C23 C22 C27 C12 -179.2(3) . .
C20 C22 C27 C12 0.6(4) . .
C13 C12 C27 C26 -2.5(5) . .
C9 C12 C27 C26 -127.6(4) . .
C14 C12 C27 C26 122.4(4) . .
C13 C12 C27 C22 179.6(3) . .
C9 C12 C27 C22 54.5(4) . .
C14 C12 C27 C22 -55.5(4) . .
C24 O6 C28 C29 -174.8(3) . .
C30 O7 C29 C28 -165.3(4) . .
O6 C28 C29 O7 76.2(4) . .
C29 O7 C30 C31 -178.3(4) . .
C32 O8 C31 C30 157.2(5) . .
O7 C30 C31 O8 80.0(6) . .
C31 O8 C32 C1 -176.4(5) . 2_565
C25 O3 C33 C34 179.2(3) . .
C35 O4 C34 C33 95.1(5) . .
O3 C33 C34 O4 -65.6(5) . .
C34 O4 C35 C36 168.9(4) . .
O4 C35 C36 O5 68.8(6) . .
C35 C36 O5 C37 -176.1(6) . .
C36 O5 C37 C38 -177.1(6) . .
O5 C37 C38 O10 70.6(8) . 2_565
O5 C37 C38 C4' 73.7(18) . 2_565
C41 C39 C40 C41 -0.5(8) 2_665 .
C41 C39 C40 C44 -179.3(5) 2_665 .
C39 C40 C41 C39 0.5(8) . 2_665
C44 C40 C41 C39 179.3(5) . 2_665
C46 N1 C42 C43 -1.9(6) . .
C47 N1 C42 C43 177.3(4) . .
N1 C42 C43 C44 -0.5(7) . .
C42 C43 C44 C45 2.4(6) . .
C42 C43 C44 C40 -178.2(4) . .
C41 C40 C44 C45 17.6(7) . .
C39 C40 C44 C45 -163.6(5) . .
C41 C40 C44 C43 -161.8(5) . .
C39 C40 C44 C43 17.0(7) . .
C43 C44 C45 C46 -2.1(7) . .
C40 C44 C45 C46 178.5(4) . .
C42 N1 C46 C45 2.2(7) . .
C47 N1 C46 C45 -177.0(5) . .
C44 C45 C46 N1 -0.1(8) . .
C46 N1 C47 C48 75.5(6) . .
C42 N1 C47 C48 -103.7(5) . .
N1 C47 C48 C49' 83.8(8) . .
N1 C47 C48 C49 52.7(8) . .
C47 C48 C49 O11 -67.8(10) . .
C49' C48 C49 O11 -170(2) . .
C47 C48 C49' O11' -68.1(10) . .
C49 C48 C49' O11' 22.6(12) . .
